data_7016321
loop_
_publ_author_name
'Dost\'al, Libor'
'Jambor, Roman'
'R\%u\<zi\<cka, Ale\<s'
'Jir\'asko, Robert'
'Hole\<cek, Jaroslav'
'De Proft, Frank'

_publ_section_title
;
 OCO and NCO chelated derivatives of heavier group 15 elements. Study
 on possibility of cyclization reaction via intramolecular ether bond
 cleavage.
;
_journal_issue 35
_journal_name_full 'Dalton transactions (Cambridge, England : 2003)'
_journal_page_first 8922
_journal_page_last 8934
_journal_paper_doi 10.1039/c1dt10234f
_journal_volume 40
_journal_year 2011
_chemical_formula_moiety 'C16 H25 Cl O2 Sb, C F3 O3 S'
_chemical_formula_sum 'C17 H25 Cl F3 O5 S Sb'
_chemical_formula_weight 555.63
_chemical_name_systematic
;
?
;
_space_group_IT_number 14
_symmetry_cell_setting monoclinic
_symmetry_space_group_name_Hall '-P 2ybc'
_symmetry_space_group_name_H-M 'P 1 21/c 1'
_atom_sites_solution_hydrogens geom
_atom_sites_solution_primary direct
_atom_sites_solution_secondary difmap
_audit_creation_method SHELXL-97
_cell_angle_alpha 90
_cell_angle_beta 104.615(6)
_cell_angle_gamma 90
_cell_formula_units_Z 4
_cell_length_a 9.3050(10)
_cell_length_b 12.4460(12)
_cell_length_c 19.4031(14)
_cell_measurement_reflns_used 17629
_cell_measurement_temperature 150(1)
_cell_measurement_theta_max 27.5
_cell_measurement_theta_min 1
_cell_volume 2174.4(4)
_computing_cell_refinement 'COLLECT and DENZO'
_computing_data_collection 'COLLECT (Hooft, 1998) and DENZO (Otwinowski & Minor, 1997)'
_computing_data_reduction 'COLLECT and DENZO'
_computing_molecular_graphics 'PLATON (Spek, 2003)'
_computing_publication_material 'SHELXL-97 (Sheldrick, 1997)'
_computing_structure_refinement 'SHELXL-97 (Sheldrick, 1997)'
_computing_structure_solution 'SIR92 (Altomare et al., 1994)'
_diffrn_ambient_temperature 150(1)
_diffrn_detector_area_resol_mean 9.091
_diffrn_measured_fraction_theta_full 0.992
_diffrn_measured_fraction_theta_max 0.992
_diffrn_measurement_device_type 'Bruker Nonius KappaCCD area detector'
_diffrn_measurement_method '\f and \w scans to fill the Ewald sphere'
_diffrn_radiation_monochromator graphite
_diffrn_radiation_source 'fine-focus sealed tube'
_diffrn_radiation_type MoK\a
_diffrn_radiation_wavelength 0.71073
_diffrn_reflns_av_R_equivalents 0.0536
_diffrn_reflns_av_sigmaI/netI 0.0447
_diffrn_reflns_limit_h_max 12
_diffrn_reflns_limit_h_min -11
_diffrn_reflns_limit_k_max 16
_diffrn_reflns_limit_k_min -14
_diffrn_reflns_limit_l_max 21
_diffrn_reflns_limit_l_min -25
_diffrn_reflns_number 17557
_diffrn_reflns_theta_full 27.50
_diffrn_reflns_theta_max 27.50
_diffrn_reflns_theta_min 1.96
_diffrn_standards_number 0
_exptl_absorpt_coefficient_mu 1.538
_exptl_absorpt_correction_T_max 0.854
_exptl_absorpt_correction_T_min 0.651
_exptl_absorpt_correction_type integration
_exptl_absorpt_process_details
;
Gaussian integration (Coppens, 1970)
;
_exptl_crystal_colour colourless
_exptl_crystal_density_diffrn 1.697
_exptl_crystal_density_method 'not measured'
_exptl_crystal_description plate
_exptl_crystal_F_000 1112
_exptl_crystal_size_max 0.39
_exptl_crystal_size_mid 0.34
_exptl_crystal_size_min 0.11
_refine_diff_density_max 0.440
_refine_diff_density_min -0.966
_refine_diff_density_rms 0.093
_refine_ls_extinction_method none
_refine_ls_goodness_of_fit_ref 1.068
_refine_ls_hydrogen_treatment constr
_refine_ls_matrix_type full
_refine_ls_number_parameters 253
_refine_ls_number_reflns 4950
_refine_ls_number_restraints 0
_refine_ls_restrained_S_all 1.068
_refine_ls_R_factor_all 0.0624
_refine_ls_R_factor_gt 0.0356
_refine_ls_shift/su_max 0.001
_refine_ls_shift/su_mean 0.000
_refine_ls_structure_factor_coef Fsqd
_refine_ls_weighting_details 'calc w=1/[\s^2^(Fo^2^)+(0.0286P)^2^+1.6163P] where P=(Fo^2^+2Fc^2^)/3'
_refine_ls_weighting_scheme calc
_refine_ls_wR_factor_gt 0.0691
_refine_ls_wR_factor_ref 0.0786
_reflns_number_gt 3668
_reflns_number_total 4950
_reflns_threshold_expression >2sigma(I)
_cod_data_source_file c1dt10234f.txt
_cod_data_source_block 7
_cod_original_sg_symbol_H-M 'P 21/c'
_cod_database_code 7016321

loop_
_symmetry_equiv_pos_as_xyz
'x, y, z'
'-x, y+1/2, -z+1/2'
'-x, -y, -z'
'x, -y-1/2, z-1/2'

loop_
_atom_site_label
_atom_site_type_symbol
_atom_site_fract_x
_atom_site_fract_y
_atom_site_fract_z
_atom_site_U_iso_or_equiv
_atom_site_adp_type
_atom_site_occupancy
_atom_site_symmetry_multiplicity
_atom_site_calc_flag
_atom_site_refinement_flags
Sb1 Sb 0.29742(2) 0.358721(18) 0.344472(11) 0.03058(8) Uani 1 1 d .
S1 S 0.30741(10) 0.35687(9) 0.16336(5) 0.0450(2) Uani 1 1 d .
Cl1 Cl 0.28437(10) 0.36552(8) 0.46610(5) 0.0488(2) Uani 1 1 d .
F1 F 0.0218(3) 0.3604(2) 0.14455(17) 0.0843(9) Uani 1 1 d .
O1 O 0.3662(2) 0.18078(18) 0.36523(13) 0.0375(5) Uani 1 1 d .
O2 O 0.3636(2) 0.53507(17) 0.35513(12) 0.0344(5) Uani 1 1 d .
C17 C 0.1229(5) 0.3588(4) 0.1066(2) 0.0621(12) Uani 1 1 d .
C1 C 0.5296(3) 0.3575(3) 0.36742(16) 0.0329(7) Uani 1 1 d .
C13 C 0.2644(4) 0.6297(3) 0.35292(19) 0.0391(8) Uani 1 1 d .
C6 C 0.6027(3) 0.4549(3) 0.37181(17) 0.0348(8) Uani 1 1 d .
F3 F 0.0960(3) 0.2728(3) 0.06592(19) 0.1276(15) Uani 1 1 d .
O3 O 0.3126(4) 0.4516(3) 0.20542(17) 0.0803(10) Uani 1 1 d .
C12 C 0.5164(3) 0.5570(3) 0.3564(2) 0.0411(8) Uani 1 1 d .
H12A H 0.5572 0.6098 0.3928 0.049 Uiso 1 1 d R
H12B H 0.5228 0.5855 0.3107 0.049 Uiso 1 1 d R
C14 C 0.2698(5) 0.6978(3) 0.2890(2) 0.0582(11) Uani 1 1 d .
H14A H 0.3639 0.7339 0.2976 0.070 Uiso 1 1 d R
H14B H 0.1914 0.7501 0.2806 0.070 Uiso 1 1 d R
H14C H 0.2575 0.6522 0.2480 0.070 Uiso 1 1 d R
C9 C 0.2702(5) 0.0205(3) 0.2973(2) 0.0550(10) Uani 1 1 d .
H9A H 0.2506 0.0653 0.2556 0.066 Uiso 1 1 d R
H9B H 0.1962 -0.0349 0.2911 0.066 Uiso 1 1 d R
H9C H 0.3666 -0.0116 0.3042 0.066 Uiso 1 1 d R
C8 C 0.2655(4) 0.0869(3) 0.36179(18) 0.0377(8) Uani 1 1 d .
O4 O 0.3998(3) 0.3567(3) 0.11490(16) 0.0686(9) Uani 1 1 d .
C4 C 0.8331(4) 0.3595(4) 0.4037(2) 0.0498(9) Uani 1 1 d .
H4 H 0.9364 0.3601 0.4159 0.060 Uiso 1 1 d R
O5 O 0.3093(4) 0.2615(3) 0.20468(18) 0.0830(11) Uani 1 1 d .
C5 C 0.7577(4) 0.4552(3) 0.39015(19) 0.0451(9) Uani 1 1 d .
H5 H 0.8092 0.5198 0.3932 0.054 Uiso 1 1 d R
C2 C 0.6049(4) 0.2617(3) 0.38107(18) 0.0375(8) Uani 1 1 d .
C10 C 0.1125(4) 0.1346(3) 0.3539(3) 0.0559(11) Uani 1 1 d .
H10A H 0.1121 0.1778 0.3948 0.067 Uiso 1 1 d R
H10B H 0.0415 0.0775 0.3500 0.067 Uiso 1 1 d R
H10C H 0.0868 0.1783 0.3118 0.067 Uiso 1 1 d R
C15 C 0.1099(4) 0.5818(3) 0.3436(3) 0.0573(11) Uani 1 1 d .
H15A H 0.0397 0.6384 0.3435 0.069 Uiso 1 1 d R
H15B H 0.1106 0.5334 0.3822 0.069 Uiso 1 1 d R
H15C H 0.0821 0.5434 0.2993 0.069 Uiso 1 1 d R
C3 C 0.7600(4) 0.2627(3) 0.3994(2) 0.0465(9) Uani 1 1 d .
H3 H 0.8129 0.1987 0.4088 0.056 Uiso 1 1 d R
C16 C 0.3135(5) 0.6894(4) 0.4223(2) 0.0563(11) Uani 1 1 d .
H16A H 0.4031 0.7281 0.4230 0.068 Uiso 1 1 d R
H16B H 0.3317 0.6392 0.4611 0.068 Uiso 1 1 d R
H16C H 0.2376 0.7391 0.4270 0.068 Uiso 1 1 d R
F2 F 0.1008(4) 0.4442(3) 0.06536(19) 0.1260(15) Uani 1 1 d .
C7 C 0.5220(4) 0.1579(3) 0.3773(3) 0.0537(11) Uani 1 1 d .
H7A H 0.5392 0.1141 0.3388 0.064 Uiso 1 1 d R
H7B H 0.5569 0.1186 0.4215 0.064 Uiso 1 1 d R
C11 C 0.3135(4) 0.0232(4) 0.4302(2) 0.0568(11) Uani 1 1 d .
H11A H 0.4024 -0.0161 0.4303 0.068 Uiso 1 1 d R
H11B H 0.2362 -0.0262 0.4333 0.068 Uiso 1 1 d R
H11C H 0.3324 0.0711 0.4703 0.068 Uiso 1 1 d R

loop_
_atom_site_aniso_label
_atom_site_aniso_U_11
_atom_site_aniso_U_22
_atom_site_aniso_U_33
_atom_site_aniso_U_23
_atom_site_aniso_U_13
_atom_site_aniso_U_12
Sb1 0.02444(11) 0.03353(13) 0.03208(12) -0.00047(10) 0.00403(8) -0.00022(10)
S1 0.0400(5) 0.0565(6) 0.0392(5) -0.0003(5) 0.0111(4) 0.0006(5)
Cl1 0.0490(5) 0.0637(6) 0.0361(4) 0.0004(4) 0.0154(4) 0.0015(5)
F1 0.0462(14) 0.104(2) 0.112(2) -0.0110(18) 0.0364(15) 0.0030(15)
O1 0.0292(12) 0.0333(13) 0.0484(14) 0.0021(10) 0.0065(10) 0.0024(10)
O2 0.0299(11) 0.0296(12) 0.0437(13) -0.0013(10) 0.0093(10) -0.0011(10)
C17 0.048(2) 0.080(3) 0.058(3) -0.008(3) 0.013(2) 0.004(2)
C1 0.0259(15) 0.0400(18) 0.0327(16) -0.0057(15) 0.0074(13) -0.0030(16)
C13 0.0355(18) 0.0324(19) 0.047(2) 0.0008(16) 0.0059(15) 0.0032(15)
C6 0.0316(17) 0.044(2) 0.0288(16) -0.0041(14) 0.0073(14) -0.0022(15)
F3 0.080(2) 0.185(4) 0.114(3) -0.099(3) 0.0171(19) -0.039(2)
O3 0.100(3) 0.076(2) 0.071(2) -0.0339(17) 0.0323(19) -0.0330(19)
C12 0.0316(17) 0.043(2) 0.050(2) -0.0026(17) 0.0126(15) -0.0099(16)
C14 0.060(3) 0.047(2) 0.063(3) 0.016(2) 0.008(2) 0.004(2)
C9 0.056(2) 0.052(3) 0.053(2) -0.0124(19) 0.0057(19) -0.005(2)
C8 0.0332(17) 0.0307(18) 0.046(2) 0.0011(16) 0.0047(15) -0.0036(15)
O4 0.0468(16) 0.106(3) 0.0604(18) 0.0013(17) 0.0269(14) 0.0011(17)
C4 0.0243(16) 0.066(3) 0.059(2) -0.008(2) 0.0105(16) -0.002(2)
O5 0.103(3) 0.079(2) 0.077(2) 0.0372(18) 0.039(2) 0.037(2)
C5 0.0281(17) 0.059(3) 0.049(2) -0.0060(18) 0.0111(16) -0.0089(17)
C2 0.0290(17) 0.045(2) 0.0405(19) -0.0031(15) 0.0119(15) 0.0014(16)
C10 0.0340(19) 0.043(2) 0.089(3) -0.002(2) 0.012(2) -0.0042(19)
C15 0.0323(19) 0.041(2) 0.094(3) 0.005(2) 0.009(2) 0.0095(19)
C3 0.0342(18) 0.050(2) 0.055(2) -0.0003(18) 0.0107(17) 0.0118(17)
C16 0.055(2) 0.055(3) 0.058(2) -0.012(2) 0.012(2) 0.010(2)
F2 0.101(2) 0.180(4) 0.097(2) 0.075(3) 0.025(2) 0.064(3)
C7 0.0323(19) 0.042(2) 0.086(3) -0.001(2) 0.012(2) 0.0061(17)
C11 0.051(2) 0.062(3) 0.055(2) 0.019(2) 0.0077(19) -0.007(2)

loop_
_atom_type_symbol
_atom_type_description
_atom_type_scat_dispersion_real
_atom_type_scat_dispersion_imag
_atom_type_scat_source
C C 0.0033 0.0016 'International Tables Vol C Tables 4.2.6.8 and 6.1.1.4'
H H 0.0000 0.0000 'International Tables Vol C Tables 4.2.6.8 and 6.1.1.4'
O O 0.0106 0.0060 'International Tables Vol C Tables 4.2.6.8 and 6.1.1.4'
Cl Cl 0.1484 0.1585 'International Tables Vol C Tables 4.2.6.8 and 6.1.1.4'
S S 0.1246 0.1234 'International Tables Vol C Tables 4.2.6.8 and 6.1.1.4'
F F 0.0171 0.0103 'International Tables Vol C Tables 4.2.6.8 and 6.1.1.4'
Sb Sb -0.5866 1.5461 'International Tables Vol C Tables 4.2.6.8 and 6.1.1.4'

loop_
_exptl_crystal_face_index_h
_exptl_crystal_face_index_k
_exptl_crystal_face_index_l
_exptl_crystal_face_perp_dist
0 0 1 0.078
0 1 -1 0.100
0 -1 -1 0.139
1 0 0 0.040
-1 0 0 0.057
0 0 -1 0.170

loop_
_geom_angle_atom_site_label_1
_geom_angle_atom_site_label_2
_geom_angle_atom_site_label_3
_geom_angle
C1 Sb1 O2 75.32(11)
C1 Sb1 O1 74.37(11)
O2 Sb1 O1 148.40(8)
C1 Sb1 Cl1 95.56(9)
O2 Sb1 Cl1 87.49(6)
O1 Sb1 Cl1 86.72(6)
O4 S1 O3 116.0(2)
O4 S1 O5 116.4(2)
O3 S1 O5 111.8(2)
O4 S1 C17 103.79(19)
O3 S1 C17 103.3(2)
O5 S1 C17 103.3(2)
C7 O1 C8 116.7(3)
C7 O1 Sb1 116.2(2)
C8 O1 Sb1 126.91(18)
C12 O2 C13 116.9(2)
C12 O2 Sb1 115.28(19)
C13 O2 Sb1 127.47(18)
F2 C17 F3 108.5(4)
F2 C17 F1 107.5(4)
F3 C17 F1 106.8(4)
F2 C17 S1 111.3(4)
F3 C17 S1 111.5(3)
F1 C17 S1 111.1(3)
C2 C1 C6 122.0(3)
C2 C1 Sb1 119.8(2)
C6 C1 Sb1 118.2(2)
O2 C13 C16 108.6(3)
O2 C13 C14 108.5(3)
C16 C13 C14 113.0(3)
O2 C13 C15 104.7(3)
C16 C13 C15 111.3(3)
C14 C13 C15 110.3(3)
C1 C6 C5 118.6(3)
C1 C6 C12 120.2(3)
C5 C6 C12 121.2(3)
O2 C12 C6 108.7(3)
O2 C12 H12A 110.1
C6 C12 H12A 109.8
O2 C12 H12B 109.9
C6 C12 H12B 110.0
H12A C12 H12B 108.3
C13 C14 H14A 109.7
C13 C14 H14B 109.7
H14A C14 H14B 109.5
C13 C14 H14C 109.0
H14A C14 H14C 109.5
H14B C14 H14C 109.5
C8 C9 H9A 109.9
C8 C9 H9B 109.1
H9A C9 H9B 109.5
C8 C9 H9C 109.4
H9A C9 H9C 109.5
H9B C9 H9C 109.5
O1 C8 C9 108.5(3)
O1 C8 C10 105.2(3)
C9 C8 C10 110.7(3)
O1 C8 C11 109.2(3)
C9 C8 C11 112.1(3)
C10 C8 C11 110.9(3)
C5 C4 C3 121.8(3)
C5 C4 H4 119.1
C3 C4 H4 119.1
C4 C5 C6 119.5(3)
C4 C5 H5 120.5
C6 C5 H5 120.1
C1 C2 C3 119.1(3)
C1 C2 C7 120.5(3)
C3 C2 C7 120.4(3)
C8 C10 H10A 109.6
C8 C10 H10B 109.2
H10A C10 H10B 109.5
C8 C10 H10C 109.6
H10A C10 H10C 109.5
H10B C10 H10C 109.5
C13 C15 H15A 109.5
C13 C15 H15B 109.4
H15A C15 H15B 109.5
C13 C15 H15C 109.5
H15A C15 H15C 109.5
H15B C15 H15C 109.5
C4 C3 C2 119.1(3)
C4 C3 H3 120.6
C2 C3 H3 120.3
C13 C16 H16A 109.1
C13 C16 H16B 109.5
H16A C16 H16B 109.5
C13 C16 H16C 109.8
H16A C16 H16C 109.5
H16B C16 H16C 109.5
O1 C7 C2 108.9(3)
O1 C7 H7A 109.9
C2 C7 H7A 109.9
O1 C7 H7B 110.0
C2 C7 H7B 109.8
H7A C7 H7B 108.3
C8 C11 H11A 109.4
C8 C11 H11B 109.3
H11A C11 H11B 109.5
C8 C11 H11C 109.7
H11A C11 H11C 109.5
H11B C11 H11C 109.5

loop_
_geom_bond_atom_site_label_1
_geom_bond_atom_site_label_2
_geom_bond_distance
Sb1 C1 2.093(3)
Sb1 O2 2.275(2)
Sb1 O1 2.312(2)
Sb1 Cl1 2.3950(9)
S1 O4 1.425(3)
S1 O3 1.428(3)
S1 O5 1.430(3)
S1 C17 1.791(4)
F1 C17 1.333(5)
O1 C7 1.438(4)
O1 C8 1.488(4)
O2 C12 1.442(4)
O2 C13 1.490(4)
C17 F2 1.314(6)
C17 F3 1.315(5)
C1 C2 1.374(5)
C1 C6 1.383(5)
C13 C16 1.504(5)
C13 C14 1.514(5)
C13 C15 1.524(5)
C6 C5 1.396(4)
C6 C12 1.492(5)
C12 H12A 0.9700
C12 H12B 0.9700
C14 H14A 0.9599
C14 H14B 0.9600
C14 H14C 0.9600
C9 C8 1.510(5)
C9 H9A 0.9600
C9 H9B 0.9600
C9 H9C 0.9599
C8 C10 1.514(5)
C8 C11 1.514(5)
C4 C5 1.374(5)
C4 C3 1.376(5)
C4 H4 0.9300
C5 H5 0.9301
C2 C3 1.396(5)
C2 C7 1.497(5)
C10 H10A 0.9599
C10 H10B 0.9600
C10 H10C 0.9600
C15 H15A 0.9600
C15 H15B 0.9600
C15 H15C 0.9600
C3 H3 0.9300
C16 H16A 0.9600
C16 H16B 0.9600
C16 H16C 0.9601
C7 H7A 0.9701
C7 H7B 0.9700
C11 H11A 0.9600
C11 H11B 0.9600
C11 H11C 0.9598
